data_1548749
loop_
_publ_author_name
'Chizhik, Stanislav'
'Sidelnikov, Anatoly'
'Zakharov, Boris'
'Naumov, Pan\<ce'
'Boldyreva, Elena'

_publ_section_title
;
 Quantification of photoinduced bending of dynamic molecular crystals:
 from macroscopic strain to kinetic constants and activation energies.
;
_journal_issue 8
_journal_name_full 'Chemical science'
_journal_page_first 2319
_journal_page_last 2335
_journal_paper_doi 10.1039/c7sc04863g
_journal_volume 9
_journal_year 2018
_chemical_formula_sum 'Cl Co H15 N7 O5'
_chemical_formula_weight 287.57
_chemical_name_common nitro-pentaammine-Co(III)-chloride-nitrate
_space_group_crystal_system orthorhombic
_space_group_IT_number 62
_space_group_name_Hall '-P 2ac 2n'
_space_group_name_H-M_alt 'P n m a'
_symmetry_space_group_name_Hall '-P 2ac 2n'
_symmetry_space_group_name_H-M 'P n m a'
_atom_sites_solution_hydrogens geom
_audit_creation_method SHELXL-2016/6
_audit_update_record
;
2017-03-07 deposited with the CCDC.
2018-01-19 downloaded from the CCDC.
;
_cell_angle_alpha 90
_cell_angle_beta 90
_cell_angle_gamma 90
_cell_formula_units_Z 4
_cell_length_a 14.8308(13)
_cell_length_b 7.2957(4)
_cell_length_c 9.6188(5)
_cell_measurement_reflns_used 645
_cell_measurement_temperature 295(2)
_cell_measurement_theta_max 16.3670
_cell_measurement_theta_min 2.0040
_cell_volume 1040.76(12)
_computing_structure_refinement 'SHELXL-2016/6 (Sheldrick, 2016)'
_diffrn_ambient_temperature 295(2)
_diffrn_measured_fraction_theta_full 0.989
_diffrn_measured_fraction_theta_max 0.978
_diffrn_measurement_device_type '1-circle goniometer'
_diffrn_measurement_method \w-scan
_diffrn_radiation_wavelength 0.4109
_diffrn_reflns_av_R_equivalents 0.0685
_diffrn_reflns_av_unetI/netI 0.0537
_diffrn_reflns_Laue_measured_fraction_full 0.989
_diffrn_reflns_Laue_measured_fraction_max 0.978
_diffrn_reflns_limit_h_max 18
_diffrn_reflns_limit_h_min -15
_diffrn_reflns_limit_k_max 9
_diffrn_reflns_limit_k_min -9
_diffrn_reflns_limit_l_max 12
_diffrn_reflns_limit_l_min -12
_diffrn_reflns_number 4451
_diffrn_reflns_point_group_measured_fraction_full 0.989
_diffrn_reflns_point_group_measured_fraction_max 0.978
_diffrn_reflns_theta_full 14.273
_diffrn_reflns_theta_max 14.879
_diffrn_reflns_theta_min 2.025
_diffrn_source synchrotron
_exptl_absorpt_coefficient_mu 0.425
_exptl_absorpt_correction_T_max 1.00000
_exptl_absorpt_correction_T_min 0.18657
_exptl_absorpt_correction_type multi-scan
_exptl_absorpt_process_details
;
CrysAlisPro 1.171.38.43 (Rigaku Oxford Diffraction, 2015)
Empirical absorption correction using spherical harmonics,
 implemented in SCALE3 ABSPACK scaling algorithm.
;
_exptl_crystal_colour orange
_exptl_crystal_density_diffrn 1.835
_exptl_crystal_description prism
_exptl_crystal_F_000 592
_exptl_crystal_size_max 0.25
_exptl_crystal_size_mid 0.05
_exptl_crystal_size_min 0.01
_refine_diff_density_max 1.034
_refine_diff_density_min -0.890
_refine_diff_density_rms 0.134
_refine_ls_extinction_method none
_refine_ls_goodness_of_fit_ref 1.165
_refine_ls_hydrogen_treatment constr
_refine_ls_matrix_type full
_refine_ls_number_parameters 76
_refine_ls_number_reflns 1123
_refine_ls_number_restraints 0
_refine_ls_restrained_S_all 1.165
_refine_ls_R_factor_all 0.0681
_refine_ls_R_factor_gt 0.0485
_refine_ls_shift/su_max 0.000
_refine_ls_shift/su_mean 0.000
_refine_ls_structure_factor_coef Fsqd
_refine_ls_weighting_details 'w=1/[\s^2^(Fo^2^)+(0.0579P)^2^+1.5827P] where P=(Fo^2^+2Fc^2^)/3'
_refine_ls_weighting_scheme calc
_refine_ls_wR_factor_gt 0.1191
_refine_ls_wR_factor_ref 0.1495
_reflns_Friedel_coverage 0.000
_reflns_number_gt 825
_reflns_number_total 1123
_reflns_threshold_expression 'I > 2\s(I)'
_cod_data_source_file c7sc04863g2.cif
_cod_data_source_block ClNO3_10
_cod_depositor_comments 'Adding full bibliography for 1548738--1548749.cif.'
_cod_original_cell_volume 1040.77(12)
_cod_database_code 1548749
_shelx_shelxl_version_number 2016/6
_shelx_space_group_comment
;
The symmetry employed for this shelxl refinement is uniquely defined
by the following loop, which should always be used as a source of
symmetry information in preference to the above space-group names.
They are only intended as comments.
;

loop_
_space_group_symop_operation_xyz
'x, y, z'
'-x+1/2, -y, z+1/2'
'x+1/2, -y+1/2, -z+1/2'
'-x, y+1/2, -z'
'-x, -y, -z'
'x-1/2, y, -z-1/2'
'-x-1/2, y-1/2, z-1/2'
'x, -y-1/2, z'

loop_
_atom_site_label
_atom_site_type_symbol
_atom_site_fract_x
_atom_site_fract_y
_atom_site_fract_z
_atom_site_U_iso_or_equiv
_atom_site_adp_type
_atom_site_occupancy
_atom_site_site_symmetry_order
_atom_site_calc_flag
_atom_site_refinement_flags_posn
_atom_site_refinement_flags_adp
_atom_site_refinement_flags_occupancy
Cl1 Cl 0.34842(11) 0.250000 0.51874(16) 0.0381(4) Uani 1 2 d S T P
Co1 Co 0.13305(5) 0.250000 0.79585(8) 0.0282(3) Uani 1 2 d S T P
N1 N 0.1241(4) 0.250000 0.5913(5) 0.0338(12) Uani 1 2 d S T P
H1A H 0.162835 0.330891 0.556382 0.041 Uiso 0.25 1 calc R U P
H1B H 0.137027 0.138749 0.559080 0.041 Uiso 0.25 1 calc R U P
H1C H 0.068261 0.280360 0.566267 0.041 Uiso 0.25 1 calc R U P
H1D H 0.082580 0.169109 0.564770 0.041 Uiso 0.25 1 calc R U P
H1E H 0.108389 0.361251 0.562073 0.041 Uiso 0.25 1 calc R U P
H1F H 0.177154 0.219640 0.554886 0.041 Uiso 0.25 1 calc R U P
N2 N 0.0398(3) 0.0614(5) 0.8129(4) 0.0375(9) Uani 1 1 d . . .
H2A H 0.019207 0.032435 0.728852 0.045 Uiso 0.5 1 calc R U P
H2B H 0.063158 -0.037820 0.852942 0.045 Uiso 0.5 1 calc R U P
H2C H -0.005295 0.103879 0.864743 0.045 Uiso 0.5 1 calc R U P
H2D H 0.032173 0.033228 0.902173 0.045 Uiso 0.5 1 calc R U P
H2E H -0.011778 0.103482 0.778083 0.045 Uiso 0.5 1 calc R U P
H2F H 0.056674 -0.038216 0.766281 0.045 Uiso 0.5 1 calc R U P
N3 N 0.2256(3) 0.0578(5) 0.7820(4) 0.0372(8) Uani 1 1 d . . .
H3A H 0.233673 0.027916 0.693152 0.045 Uiso 0.5 1 calc R U P
H3B H 0.277222 0.099004 0.817306 0.045 Uiso 0.5 1 calc R U P
H3C H 0.207771 -0.040648 0.829280 0.045 Uiso 0.5 1 calc R U P
H3D H 0.245438 0.029598 0.866673 0.045 Uiso 0.5 1 calc R U P
H3E H 0.201889 -0.041489 0.742519 0.045 Uiso 0.5 1 calc R U P
H3F H 0.271339 0.098163 0.730546 0.045 Uiso 0.5 1 calc R U P
N5 N 0.4118(4) 0.250000 1.0005(5) 0.0342(12) Uani 1 2 d S T P
O3 O 0.4105(3) 0.1021(5) 0.9356(4) 0.0566(10) Uani 1 1 d . . .
O4 O 0.4118(4) 0.250000 1.1286(5) 0.0652(16) Uani 1 2 d S T P
O1 O 0.2231(4) 0.250000 1.0466(5) 0.0522(13) Uani 1 2 d S T P
O2 O 0.0803(4) 0.250000 1.0719(5) 0.0514(13) Uani 1 2 d S T P
N4 N 0.1473(4) 0.250000 0.9929(5) 0.0354(12) Uani 1 2 d S T P

loop_
_atom_site_aniso_label
_atom_site_aniso_U_11
_atom_site_aniso_U_22
_atom_site_aniso_U_33
_atom_site_aniso_U_23
_atom_site_aniso_U_13
_atom_site_aniso_U_12
Cl1 0.0331(9) 0.0398(8) 0.0414(9) 0.000 0.0035(6) 0.000
Co1 0.0219(5) 0.0313(5) 0.0313(5) 0.000 0.0005(3) 0.000
N1 0.032(3) 0.035(2) 0.034(3) 0.000 -0.002(2) 0.000
N2 0.027(2) 0.0406(18) 0.045(2) 0.0020(15) 0.0015(15) -0.0039(16)
N3 0.027(2) 0.0397(18) 0.044(2) 0.0002(15) 0.0018(16) 0.0032(16)
N5 0.021(3) 0.041(3) 0.040(3) 0.000 -0.005(2) 0.000
O3 0.058(3) 0.0453(17) 0.066(2) -0.0103(17) 0.0040(19) 0.0028(17)
O4 0.076(5) 0.075(4) 0.045(3) 0.000 -0.017(3) 0.000
O1 0.034(3) 0.080(3) 0.043(3) 0.000 -0.008(2) 0.000
O2 0.046(3) 0.071(3) 0.038(2) 0.000 0.011(2) 0.000
N4 0.037(3) 0.036(3) 0.032(3) 0.000 0.002(2) 0.000

loop_
_atom_type_symbol
_atom_type_description
_atom_type_scat_dispersion_real
_atom_type_scat_dispersion_imag
_atom_type_scat_source
Cl Cl 0.0549 0.0527 'International Tables Vol C Tables 4.2.6.8 and 6.1.1.4'
Co Co 0.2140 0.3544 'International Tables Vol C Tables 4.2.6.8 and 6.1.1.4'
H H 0.0000 0.0000 'International Tables Vol C Tables 4.2.6.8 and 6.1.1.4'
N N 0.0006 0.0010 'International Tables Vol C Tables 4.2.6.8 and 6.1.1.4'
O O 0.0018 0.0018 'International Tables Vol C Tables 4.2.6.8 and 6.1.1.4'

loop_
_geom_angle_atom_site_label_1
_geom_angle_atom_site_label_2
_geom_angle_atom_site_label_3
_geom_angle
_geom_angle_site_symmetry_1
_geom_angle_site_symmetry_3
N4 Co1 N2 89.72(16) . .
N4 Co1 N2 89.72(16) . 8_565
N2 Co1 N2 89.3(2) . 8_565
N4 Co1 N3 89.41(16) . 8_565
N2 Co1 N3 178.80(15) . 8_565
N2 Co1 N3 89.85(17) 8_565 8_565
N4 Co1 N3 89.41(16) . .
N2 Co1 N3 89.85(17) . .
N2 Co1 N3 178.80(15) 8_565 .
N3 Co1 N3 91.0(2) 8_565 .
N4 Co1 N1 177.5(2) . .
N2 Co1 N1 92.06(15) . .
N2 Co1 N1 92.06(15) 8_565 .
N3 Co1 N1 88.83(15) 8_565 .
N3 Co1 N1 88.83(15) . .
O4 N5 O3 120.0(3) . 8_565
O4 N5 O3 120.0(3) . .
O3 N5 O3 119.9(5) 8_565 .
O1 N4 O2 118.0(5) . .
O1 N4 Co1 121.1(4) . .
O2 N4 Co1 121.0(5) . .

loop_
_geom_bond_atom_site_label_1
_geom_bond_atom_site_label_2
_geom_bond_distance
_geom_bond_site_symmetry_2
Co1 N4 1.908(5) .
Co1 N2 1.958(4) .
Co1 N2 1.958(4) 8_565
Co1 N3 1.967(4) 8_565
Co1 N3 1.967(4) .
Co1 N1 1.972(5) .
N5 O4 1.233(7) .
N5 O3 1.247(4) 8_565
N5 O3 1.247(4) .
O1 N4 1.237(7) .
O2 N4 1.251(7) .
